data_7003491
loop_
_publ_author_name
'Durand, J\'er\^ome'
'Zangrando, Ennio'
'Carfagna, Carla'
'Milani, Barbara'

_publ_section_title
;
 New atropisomeric N--N ligands for CO/vinyl arene copolymerization
 reaction
;
_journal_issue 16
_journal_name_full 'Dalton Transactions'
_journal_page_first 2171
_journal_page_last 2182
_journal_paper_doi 10.1039/b716656g
_journal_year 2008
_chemical_formula_moiety 'C16 H10 F6 N2 O6 Pd'
_chemical_formula_sum 'C16 H10 F6 N2 O6 Pd'
_chemical_formula_weight 546.66
_chemical_name_common
;bis-trifluoroacetate-(3,3-(ethylenedioxy)-2,2-bipyridine)-
palladium(ii)
;
_chemical_name_systematic
;
bis-trifluoroacetate-(3,3-(ethylenedioxy)-2,2-bipyridine)-palladium(II)
;
_space_group_IT_number 14
_symmetry_cell_setting monoclinic
_symmetry_space_group_name_Hall '-P 2ybc'
_symmetry_space_group_name_H-M 'P 1 21/c 1'
_atom_sites_solution_hydrogens geom
_atom_sites_solution_primary direct
_atom_sites_solution_secondary difmap
_audit_creation_method SHELXL-97
_cell_angle_alpha 90.00
_cell_angle_beta 110.17(3)
_cell_angle_gamma 90.00
_cell_formula_units_Z 4
_cell_length_a 12.305(3)
_cell_length_b 9.105(3)
_cell_length_c 16.979(4)
_cell_measurement_temperature 293(2)
_cell_volume 1785.6(9)
_computing_cell_refinement 'Mosflm (Acta Cryst. D50, 760, 1994)'
_computing_data_collection 'Nonius Xpress'
_computing_data_reduction 'Scala (Acta Cryst. D50, 760, 1994)'
_computing_molecular_graphics 'Ortep3/windows (Farrugia,1997)'
_computing_publication_material 'Wingx 1.70.00 (Farrugia, 1999)'
_computing_structure_refinement 'SHELX97 (Sheldrick, 1998)'
_computing_structure_solution 'SHELX97 (Sheldrick, 1998)'
_diffrn_ambient_temperature 293(2)
_diffrn_measured_fraction_theta_full 0.965
_diffrn_measured_fraction_theta_max 0.965
_diffrn_measurement_device_type 'image plate dip1030'
_diffrn_measurement_method 'laser scanner'
_diffrn_radiation_monochromator graphite
_diffrn_radiation_source 'fine-focus sealed tube'
_diffrn_radiation_type Mok\a
_diffrn_radiation_wavelength 0.71073
_diffrn_reflns_av_R_equivalents 0.0590
_diffrn_reflns_av_sigmaI/netI 0.0480
_diffrn_reflns_limit_h_max 15
_diffrn_reflns_limit_h_min -15
_diffrn_reflns_limit_k_max 11
_diffrn_reflns_limit_k_min -11
_diffrn_reflns_limit_l_max 22
_diffrn_reflns_limit_l_min -22
_diffrn_reflns_number 20050
_diffrn_reflns_theta_full 27.48
_diffrn_reflns_theta_max 27.48
_diffrn_reflns_theta_min 2.56
_exptl_absorpt_coefficient_mu 1.141
_exptl_absorpt_correction_T_max 0.8144
_exptl_absorpt_correction_T_min 0.6231
_exptl_absorpt_correction_type refdelf
_exptl_absorpt_process_details
;
Parkin S,Moezzi B & Hope H, (1995) J. Appl. Cryst. 28, 53-56
Cubic fit to sin(theta)/lambda - 24 parameters
;
_exptl_crystal_colour yellow
_exptl_crystal_density_diffrn 2.033
_exptl_crystal_density_method 'not measured'
_exptl_crystal_F_000 1072
_refine_diff_density_max 0.858
_refine_diff_density_min -0.657
_refine_diff_density_rms 0.097
_refine_ls_extinction_method none
_refine_ls_goodness_of_fit_ref 1.057
_refine_ls_hydrogen_treatment constr
_refine_ls_matrix_type full
_refine_ls_number_parameters 280
_refine_ls_number_reflns 3942
_refine_ls_number_restraints 0
_refine_ls_restrained_S_all 1.057
_refine_ls_R_factor_all 0.0432
_refine_ls_R_factor_gt 0.0374
_refine_ls_shift/su_max 0.000
_refine_ls_shift/su_mean 0.000
_refine_ls_structure_factor_coef Fsqd
_refine_ls_weighting_details 'calc w=1/[\s^2^(Fo^2^)+(0.0465P)^2^+2.0493P] where P=(Fo^2^+2Fc^2^)/3'
_refine_ls_weighting_scheme calc
_refine_ls_wR_factor_gt 0.1014
_refine_ls_wR_factor_ref 0.1065
_reflns_number_gt 3432
_reflns_number_total 3942
_reflns_threshold_expression >2sigma(I)
_cod_data_source_file b716656g.txt
_cod_data_source_block 3b
_cod_original_cell_volume 1785.6(8)
_cod_original_sg_symbol_H-M 'P 21/c'
_cod_database_code 7003491

loop_
_symmetry_equiv_pos_as_xyz
'x, y, z'
'-x, y+1/2, -z+1/2'
'-x, -y, -z'
'x, -y-1/2, z-1/2'

loop_
_atom_site_label
_atom_site_type_symbol
_atom_site_fract_x
_atom_site_fract_y
_atom_site_fract_z
_atom_site_U_iso_or_equiv
_atom_site_adp_type
_atom_site_occupancy
_atom_site_symmetry_multiplicity
_atom_site_calc_flag
_atom_site_refinement_flags
_atom_site_disorder_assembly
_atom_site_disorder_group
Pd Pd 0.45654(2) 0.62891(3) 0.057157(14) 0.03967(11) Uani 1 1 d . . .
O1 O 0.8975(2) 0.7196(3) 0.1855(2) 0.0634(7) Uani 1 1 d . . .
O2 O 0.8552(3) 0.7761(3) 0.0210(2) 0.0694(8) Uani 1 1 d . . .
N1 N 0.6125(2) 0.5586(3) 0.12873(17) 0.0407(6) Uani 1 1 d . . .
N2 N 0.5529(2) 0.7537(3) 0.01065(17) 0.0438(6) Uani 1 1 d . . .
C1 C 0.6296(3) 0.4584(4) 0.1897(2) 0.0464(7) Uani 1 1 d . . .
H1 H 0.5671 0.4039 0.1924 0.056 Uiso 1 1 calc R . .
C2 C 0.7384(4) 0.4342(5) 0.2488(2) 0.0559(9) Uani 1 1 d . . .
H2 H 0.7502 0.3608 0.2891 0.067 Uiso 1 1 calc R . .
C3 C 0.8283(4) 0.5215(5) 0.2464(3) 0.0601(10) Uani 1 1 d . . .
H3 H 0.9012 0.5113 0.2872 0.072 Uiso 1 1 calc R . .
C4 C 0.8105(3) 0.6245(4) 0.1834(3) 0.0503(8) Uani 1 1 d . . .
C5 C 0.7025(3) 0.6366(3) 0.1203(2) 0.0418(7) Uani 1 1 d . . .
C6 C 0.6706(3) 0.7327(4) 0.0458(2) 0.0429(7) Uani 1 1 d . . .
C7 C 0.7415(3) 0.7977(4) 0.0063(2) 0.0519(8) Uani 1 1 d . . .
C8 C 0.6923(4) 0.8994(5) -0.0584(3) 0.0601(10) Uani 1 1 d . . .
H8 H 0.7398 0.9503 -0.0813 0.072 Uiso 1 1 calc R . .
C9 C 0.5764(4) 0.9245(5) -0.0880(3) 0.0623(10) Uani 1 1 d . . .
H9 H 0.5443 0.9936 -0.1299 0.075 Uiso 1 1 calc R . .
C10 C 0.5064(4) 0.8441(4) -0.0541(2) 0.0530(8) Uani 1 1 d . . .
H10 H 0.4264 0.8538 -0.0769 0.064 Uiso 1 1 calc R . .
C11 C 0.9751(4) 0.6608(6) 0.1470(4) 0.0773(14) Uani 1 1 d . . .
H11A H 1.0056 0.5673 0.1725 0.093 Uiso 1 1 calc R . .
H11B H 1.0396 0.7275 0.1552 0.093 Uiso 1 1 calc R . .
C12 C 0.9105(4) 0.6402(5) 0.0547(4) 0.0693(13) Uani 1 1 d . . .
H12A H 0.9637 0.6118 0.0265 0.083 Uiso 1 1 calc R . .
H12B H 0.8530 0.5633 0.0461 0.083 Uiso 1 1 calc R . .
O3 O 0.3057(2) 0.7102(3) -0.02360(16) 0.0549(6) Uani 1 1 d . . .
O5 O 0.3678(2) 0.4940(3) 0.10773(15) 0.0462(5) Uani 1 1 d . . .
C13 C 0.2200(3) 0.7502(4) -0.0037(2) 0.0473(7) Uani 1 1 d . . .
C14 C 0.1186(3) 0.8040(5) -0.0813(3) 0.0586(9) Uani 1 1 d . . .
F1 F 0.0613(4) 0.6986(4) -0.1237(3) 0.164(2) Uani 1 1 d . . .
F2 F 0.0439(3) 0.8827(6) -0.0603(3) 0.138(2) Uani 1 1 d . . .
F3 F 0.1492(4) 0.8907(6) -0.1282(3) 0.148(2) Uani 1 1 d . . .
O4 O 0.2059(3) 0.7525(4) 0.0627(2) 0.0772(9) Uani 1 1 d . . .
O6 O 0.4090(3) 0.6431(3) 0.22001(19) 0.0629(7) Uani 1 1 d . . .
C15 C 0.3622(3) 0.5387(4) 0.1775(2) 0.0463(7) Uani 1 1 d . . .
C16 C 0.2894(4) 0.4347(5) 0.2111(3) 0.0626(10) Uani 1 1 d . . .
F4 F 0.2659(5) 0.4868(6) 0.2730(3) 0.158(2) Uani 1 1 d . . .
F5 F 0.1915(3) 0.3992(5) 0.1547(3) 0.1277(16) Uani 1 1 d . . .
F6 F 0.3437(4) 0.3114(5) 0.2336(4) 0.156(2) Uani 1 1 d . . .

loop_
_atom_site_aniso_label
_atom_site_aniso_U_11
_atom_site_aniso_U_22
_atom_site_aniso_U_33
_atom_site_aniso_U_23
_atom_site_aniso_U_13
_atom_site_aniso_U_12
Pd 0.03804(15) 0.04418(16) 0.03573(15) -0.00107(9) 0.01136(11) -0.00091(9)
O1 0.0476(14) 0.0633(17) 0.0732(19) -0.0192(14) 0.0128(13) -0.0114(12)
O2 0.0583(16) 0.0637(18) 0.098(2) 0.0018(16) 0.0415(16) -0.0085(14)
N1 0.0407(13) 0.0427(14) 0.0377(13) -0.0028(11) 0.0121(11) -0.0003(11)
N2 0.0472(15) 0.0452(15) 0.0387(13) -0.0024(11) 0.0146(12) -0.0015(12)
C1 0.0489(18) 0.0470(18) 0.0452(18) 0.0025(14) 0.0187(15) 0.0050(14)
C2 0.057(2) 0.058(2) 0.049(2) 0.0065(16) 0.0140(17) 0.0108(17)
C3 0.051(2) 0.064(2) 0.052(2) -0.0040(18) 0.0005(17) 0.0073(18)
C4 0.0452(18) 0.052(2) 0.0491(19) -0.0109(15) 0.0102(15) -0.0014(15)
C5 0.0409(16) 0.0408(16) 0.0444(17) -0.0089(13) 0.0156(14) -0.0016(12)
C6 0.0443(17) 0.0411(16) 0.0434(17) -0.0090(13) 0.0152(14) -0.0055(13)
C7 0.057(2) 0.0487(19) 0.055(2) -0.0091(16) 0.0257(17) -0.0110(16)
C8 0.074(3) 0.056(2) 0.057(2) -0.0031(17) 0.030(2) -0.0167(19)
C9 0.079(3) 0.059(2) 0.048(2) 0.0075(18) 0.022(2) -0.006(2)
C10 0.060(2) 0.056(2) 0.0413(18) 0.0056(15) 0.0151(16) -0.0002(17)
C11 0.045(2) 0.076(3) 0.108(4) -0.014(3) 0.022(2) -0.006(2)
C12 0.058(2) 0.062(3) 0.101(4) -0.012(2) 0.044(3) -0.0010(19)
O3 0.0444(13) 0.0680(17) 0.0473(13) 0.0069(12) 0.0094(11) 0.0067(12)
O5 0.0464(12) 0.0487(13) 0.0464(13) -0.0022(10) 0.0195(10) -0.0043(10)
C13 0.0434(17) 0.0474(18) 0.0476(18) 0.0012(14) 0.0113(14) -0.0014(14)
C14 0.0461(19) 0.061(2) 0.060(2) 0.0077(19) 0.0076(17) -0.0006(17)
F1 0.144(4) 0.086(2) 0.152(4) -0.005(2) -0.089(3) -0.004(2)
F2 0.105(3) 0.185(5) 0.112(4) 0.019(3) 0.022(3) 0.085(3)
F3 0.084(2) 0.209(5) 0.130(3) 0.116(4) 0.011(2) 0.004(3)
O4 0.076(2) 0.100(3) 0.0564(17) 0.0106(17) 0.0248(16) 0.0285(19)
O6 0.0683(18) 0.0706(19) 0.0490(15) -0.0124(13) 0.0191(14) -0.0116(14)
C15 0.0396(16) 0.0540(19) 0.0445(17) 0.0020(15) 0.0134(14) 0.0015(14)
C16 0.057(2) 0.075(3) 0.063(2) 0.000(2) 0.030(2) -0.004(2)
F4 0.215(5) 0.178(4) 0.153(4) -0.070(3) 0.153(4) -0.092(4)
F5 0.088(2) 0.182(4) 0.115(3) -0.004(3) 0.039(2) -0.068(3)
F6 0.167(4) 0.119(3) 0.234(6) 0.106(4) 0.134(4) 0.046(3)

loop_
_atom_type_symbol
_atom_type_description
_atom_type_scat_dispersion_real
_atom_type_scat_dispersion_imag
_atom_type_scat_source
C C 0.0033 0.0016 'International Tables Vol C Tables 4.2.6.8 and 6.1.1.4'
H H 0.0000 0.0000 'International Tables Vol C Tables 4.2.6.8 and 6.1.1.4'
N N 0.0061 0.0033 'International Tables Vol C Tables 4.2.6.8 and 6.1.1.4'
Pd Pd -0.9988 1.0072 'International Tables Vol C Tables 4.2.6.8 and 6.1.1.4'
F F 0.0171 0.0103 'International Tables Vol C Tables 4.2.6.8 and 6.1.1.4'
O O 0.0106 0.0060 'International Tables Vol C Tables 4.2.6.8 and 6.1.1.4'

loop_
_geom_angle_atom_site_label_1
_geom_angle_atom_site_label_2
_geom_angle_atom_site_label_3
_geom_angle
_geom_angle_site_symmetry_1
_geom_angle_site_symmetry_3
_geom_angle_publ_flag
N1 Pd N2 81.08(12) . . ?
N1 Pd O5 95.37(11) . . ?
N2 Pd O5 176.30(11) . . ?
N1 Pd O3 174.05(11) . . ?
N2 Pd O3 93.15(11) . . ?
O5 Pd O3 90.37(11) . . ?
C4 O1 C11 113.0(3) . . ?
C7 O2 C12 121.3(3) . . ?
C1 N1 C5 121.2(3) . . ?
C1 N1 Pd 123.5(2) . . ?
C5 N1 Pd 114.5(2) . . ?
C10 N2 C6 122.1(3) . . ?
C10 N2 Pd 122.2(3) . . ?
C6 N2 Pd 115.5(2) . . ?
N1 C1 C2 121.5(4) . . ?
C3 C2 C1 118.2(4) . . ?
C2 C3 C4 120.1(4) . . ?
O1 C4 C3 119.7(4) . . ?
O1 C4 C5 119.9(4) . . ?
C3 C4 C5 120.2(4) . . ?
N1 C5 C4 118.1(3) . . ?
N1 C5 C6 114.4(3) . . ?
C4 C5 C6 127.4(3) . . ?
N2 C6 C7 118.0(3) . . ?
N2 C6 C5 112.5(3) . . ?
C7 C6 C5 129.5(3) . . ?
O2 C7 C6 128.8(4) . . ?
O2 C7 C8 112.4(4) . . ?
C6 C7 C8 118.8(4) . . ?
C9 C8 C7 121.0(4) . . ?
C8 C9 C10 118.5(4) . . ?
N2 C10 C9 120.8(4) . . ?
O1 C11 C12 109.0(4) . . ?
O2 C12 C11 108.4(4) . . ?
C13 O3 Pd 125.2(2) . . ?
C15 O5 Pd 114.2(2) . . ?
O4 C13 O3 131.2(4) . . ?
O4 C13 C14 117.4(3) . . ?
O3 C13 C14 111.4(3) . . ?
F1 C14 F3 110.2(5) . . ?
F1 C14 F2 105.4(5) . . ?
F3 C14 F2 102.7(5) . . ?
F1 C14 C13 111.9(4) . . ?
F3 C14 C13 113.9(4) . . ?
F2 C14 C13 112.1(4) . . ?
O6 C15 O5 129.5(3) . . ?
O6 C15 C16 118.6(4) . . ?
O5 C15 C16 111.8(3) . . ?
F4 C16 F6 108.7(5) . . ?
F4 C16 F5 106.5(5) . . ?
F6 C16 F5 104.8(5) . . ?
F4 C16 C15 113.7(4) . . ?
F6 C16 C15 109.6(4) . . ?
F5 C16 C15 113.0(4) . . ?

loop_
_geom_bond_atom_site_label_1
_geom_bond_atom_site_label_2
_geom_bond_distance
_geom_bond_site_symmetry_2
_geom_bond_publ_flag
Pd N1 1.990(3) . ?
Pd N2 1.992(3) . ?
Pd O5 2.022(2) . ?
Pd O3 2.029(3) . ?
O1 C4 1.369(5) . ?
O1 C11 1.434(6) . ?
O2 C7 1.349(5) . ?
O2 C12 1.432(6) . ?
N1 C1 1.341(4) . ?
N1 C5 1.364(4) . ?
N2 C10 1.334(5) . ?
N2 C6 1.376(4) . ?
C1 C2 1.386(5) . ?
C2 C3 1.375(6) . ?
C3 C4 1.381(6) . ?
C4 C5 1.395(5) . ?
C5 C6 1.476(5) . ?
C6 C7 1.402(5) . ?
C7 C8 1.404(6) . ?
C8 C9 1.358(6) . ?
C9 C10 1.396(6) . ?
C11 C12 1.505(8) . ?
O3 C13 1.267(5) . ?
O5 C15 1.277(4) . ?
C13 O4 1.199(5) . ?
C13 C14 1.549(5) . ?
C14 F1 1.259(5) . ?
C14 F3 1.267(6) . ?
C14 F2 1.309(6) . ?
O6 C15 1.212(4) . ?
C15 C16 1.541(6) . ?
C16 F4 1.274(6) . ?
C16 F6 1.295(6) . ?
C16 F5 1.295(6) . ?

loop_
_geom_torsion_atom_site_label_1
_geom_torsion_atom_site_label_2
_geom_torsion_atom_site_label_3
_geom_torsion_atom_site_label_4
_geom_torsion
_geom_torsion_site_symmetry_1
_geom_torsion_site_symmetry_2
_geom_torsion_site_symmetry_3
_geom_torsion_site_symmetry_4
_geom_torsion_publ_flag
N2 Pd N1 C1 178.0(3) . . . . ?
O5 Pd N1 C1 -3.0(3) . . . . ?
O3 Pd N1 C1 -167.5(10) . . . . ?
N2 Pd N1 C5 7.9(2) . . . . ?
O5 Pd N1 C5 -173.1(2) . . . . ?
O3 Pd N1 C5 22.4(12) . . . . ?
N1 Pd N2 C10 176.4(3) . . . . ?
O5 Pd N2 C10 160.1(15) . . . . ?
O3 Pd N2 C10 -2.1(3) . . . . ?
N1 Pd N2 C6 0.9(2) . . . . ?
O5 Pd N2 C6 -15.4(17) . . . . ?
O3 Pd N2 C6 -177.6(2) . . . . ?
C5 N1 C1 C2 2.7(5) . . . . ?
Pd N1 C1 C2 -166.7(3) . . . . ?
N1 C1 C2 C3 3.5(6) . . . . ?
C1 C2 C3 C4 -3.6(6) . . . . ?
C11 O1 C4 C3 86.6(5) . . . . ?
C11 O1 C4 C5 -96.7(4) . . . . ?
C2 C3 C4 O1 174.3(4) . . . . ?
C2 C3 C4 C5 -2.4(6) . . . . ?
C1 N1 C5 C4 -8.6(5) . . . . ?
Pd N1 C5 C4 161.7(2) . . . . ?
C1 N1 C5 C6 174.9(3) . . . . ?
Pd N1 C5 C6 -14.8(3) . . . . ?
O1 C4 C5 N1 -168.3(3) . . . . ?
C3 C4 C5 N1 8.4(5) . . . . ?
O1 C4 C5 C6 7.7(5) . . . . ?
C3 C4 C5 C6 -175.6(4) . . . . ?
C10 N2 C6 C7 -6.5(5) . . . . ?
Pd N2 C6 C7 169.1(2) . . . . ?
C10 N2 C6 C5 175.8(3) . . . . ?
Pd N2 C6 C5 -8.7(3) . . . . ?
N1 C5 C6 N2 15.3(4) . . . . ?
C4 C5 C6 N2 -160.8(3) . . . . ?
N1 C5 C6 C7 -162.1(3) . . . . ?
C4 C5 C6 C7 21.8(6) . . . . ?
C12 O2 C7 C6 27.0(6) . . . . ?
C12 O2 C7 C8 -152.5(4) . . . . ?
N2 C6 C7 O2 -169.4(4) . . . . ?
C5 C6 C7 O2 7.9(6) . . . . ?
N2 C6 C7 C8 10.1(5) . . . . ?
C5 C6 C7 C8 -172.6(3) . . . . ?
O2 C7 C8 C9 173.3(4) . . . . ?
C6 C7 C8 C9 -6.3(6) . . . . ?
C7 C8 C9 C10 -1.5(7) . . . . ?
C6 N2 C10 C9 -1.4(6) . . . . ?
Pd N2 C10 C9 -176.6(3) . . . . ?
C8 C9 C10 N2 5.5(7) . . . . ?
C4 O1 C11 C12 65.6(5) . . . . ?
C7 O2 C12 C11 -100.9(5) . . . . ?
O1 C11 C12 O2 52.8(5) . . . . ?
N1 Pd O3 C13 -149.0(10) . . . . ?
N2 Pd O3 C13 -134.7(3) . . . . ?
O5 Pd O3 C13 46.4(3) . . . . ?
N1 Pd O5 C15 80.3(2) . . . . ?
N2 Pd O5 C15 96.5(16) . . . . ?
O3 Pd O5 C15 -101.3(2) . . . . ?
Pd O3 C13 O4 0.8(6) . . . . ?
Pd O3 C13 C14 -179.0(2) . . . . ?
O4 C13 C14 F1 -100.1(6) . . . . ?
O3 C13 C14 F1 79.7(5) . . . . ?
O4 C13 C14 F3 134.1(5) . . . . ?
O3 C13 C14 F3 -46.1(6) . . . . ?
O4 C13 C14 F2 18.1(6) . . . . ?
O3 C13 C14 F2 -162.1(4) . . . . ?
Pd O5 C15 O6 -6.1(5) . . . . ?
Pd O5 C15 C16 177.7(2) . . . . ?
O6 C15 C16 F4 14.1(7) . . . . ?
O5 C15 C16 F4 -169.2(5) . . . . ?
O6 C15 C16 F6 -107.8(5) . . . . ?
O5 C15 C16 F6 68.9(5) . . . . ?
O6 C15 C16 F5 135.7(5) . . . . ?
O5 C15 C16 F5 -47.6(5) . . . . ?
